data_7234736
loop_
_publ_author_name
'Fawzy, Nehmedo G.'
'Panda, Siva S.'
'Fayad, Walid'
'Shalaby, ElSayed M.'
'Srour, Aladdin M.'
'Girgis, Adel S.'

_publ_section_title
;
 Synthesis, human topoisomerase II\a inhibitory properties and molecular
 modeling studies of anti-proliferative curcumin mimics
;
_journal_issue 58
_journal_name_full 'RSC Advances'
_journal_page_first 33761
_journal_paper_doi 10.1039/C9RA05661K
_journal_volume 9
_journal_year 2019
_chemical_formula_moiety 'C26 H21 Cl1 N2 O2'
_chemical_formula_sum 'C26 H21 Cl N2 O2'
_chemical_formula_weight 428.90
_space_group_IT_number 15
_space_group_name_Hall '-C 2yc'
_space_group_name_H-M_alt 'C 1 2/c 1'
_symmetry_cell_setting monoclinic
_symmetry_space_group_name_Hall '-C 2yc'
_symmetry_space_group_name_H-M 'C 1 2/c 1'
_atom_sites_solution_hydrogens difmap
_atom_sites_solution_primary direct
_audit_update_record
;
2018-07-12 deposited with the CCDC.    2019-10-14 downloaded from the CCDC.
;
_cell_angle_alpha 90
_cell_angle_beta 107.491(3)
_cell_angle_gamma 90
_cell_formula_units_Z 8
_cell_length_a 26.930(3)
_cell_length_b 12.9179(18)
_cell_length_c 12.9500(14)
_cell_measurement_reflns_used 1012
_cell_measurement_temperature 293
_cell_measurement_theta_max 26
_cell_measurement_theta_min 2
_cell_volume 4296.7(9)
_computing_cell_refinement 'USER DEFINED CELL REFINEMENT'
_computing_data_collection 'USER DEFINED DATA COLLECTION'
_computing_data_reduction 'USER DEFINED DATA REDUCTION'
_computing_molecular_graphics 'CAMERON (Watkin et al., 1996)'
_computing_publication_material 'CRYSTALS (Betteridge et al., 2003)'
_computing_structure_refinement 'CRYSTALS (Betteridge et al., 2003)'
_computing_structure_solution 'SIR92 (Altomare et al., 1994)'
_diffrn_ambient_temperature 293
_diffrn_measured_fraction_theta_full 0.997
_diffrn_measured_fraction_theta_max 0.997
_diffrn_measurement_device Serial
_diffrn_measurement_device_type Unknown
_diffrn_measurement_method \w/2\q
_diffrn_radiation_monochromator graphite
_diffrn_radiation_type 'Mo K\a'
_diffrn_radiation_wavelength 0.71073
_diffrn_reflns_av_R_equivalents 0.036
_diffrn_reflns_limit_h_max 29
_diffrn_reflns_limit_h_min -28
_diffrn_reflns_limit_k_max 13
_diffrn_reflns_limit_k_min -12
_diffrn_reflns_limit_l_max 14
_diffrn_reflns_limit_l_min -14
_diffrn_reflns_number 11327
_diffrn_reflns_theta_full 26.678
_diffrn_reflns_theta_max 26.678
_diffrn_reflns_theta_min 1.765
_diffrn_standards_number 0
_exptl_absorpt_coefficient_mu 0.204
_exptl_absorpt_correction_type none
_exptl_crystal_colour colorless
_exptl_crystal_density_diffrn 1.326
_exptl_crystal_density_method 'not measured'
_exptl_crystal_description prismatic
_exptl_crystal_F_000 1792
_exptl_crystal_size_max 0.28
_exptl_crystal_size_mid 0.18
_exptl_crystal_size_min 0.14
_refine_diff_density_max 0.13
_refine_diff_density_min -0.16
_refine_ls_extinction_coef 45(5)
_refine_ls_extinction_method 'Larson (1970), Equation 22'
_refine_ls_goodness_of_fit_ref 0.9493
_refine_ls_hydrogen_treatment mixed
_refine_ls_matrix_type full
_refine_ls_number_parameters 173
_refine_ls_number_reflns 1790
_refine_ls_number_restraints 0
_refine_ls_R_factor_all 0.0787
_refine_ls_R_factor_gt 0.0386
_refine_ls_shift/su_max 0.0007524
_refine_ls_shift/su_mean 0.0000484
_refine_ls_structure_factor_coef Fsqd
_refine_ls_weighting_details
;
 Method, part 1, Chebychev polynomial, (Watkin, 1994, Prince, 1982) 
 [weight] = 1.0/[A~0~*T~0~(x)+A~1~*T~1~(x) ... +A~n-1~]*T~n-1~(x)] 
 where A~i~ are the Chebychev coefficients listed below and x= Fcalc/Fmax 
 Method = Robust Weighting (Prince, 1982) 
 W = [weight] * [1-(deltaF/6*sigmaF)^2^]^2^ 
 A~i~ are: 
 8.00 13.1 7.72 3.14 0.675 
;
_refine_ls_weighting_scheme calc
_refine_ls_wR_factor_all 0.1038
_refine_ls_wR_factor_gt 0.0771
_refine_ls_wR_factor_ref 0.0771
_reflns_limit_h_max 27
_reflns_limit_h_min -29
_reflns_limit_k_max 13
_reflns_limit_k_min 0
_reflns_limit_l_max 14
_reflns_limit_l_min 0
_reflns_number_gt 1790
_reflns_number_total 2861
_reflns_threshold_expression I>2.0\s(I)
_oxford_diffrn_Wilson_B_factor 4.41
_oxford_diffrn_Wilson_scale 759.37
_oxford_refine_ls_r_factor_ref 0.0386
_oxford_refine_ls_scale 0.064462(16)
_oxford_reflns_number_all 2843
_oxford_reflns_threshold_expression_ref I>2.0\s(I)
_cod_data_source_file c9ra05661k2.cif
_cod_data_source_block 25
_cod_original_cell_volume 4296.7(5)
_cod_original_sg_symbol_H-M 'C 1 2/c 1 '
_cod_original_formula_sum 'C26 H21 Cl1 N2 O2'
_cod_database_code 7234736

loop_
_symmetry_equiv_pos_as_xyz
x,y,z
-x,-y,-z
x+1/2,y+1/2,z
-x+1/2,-y+1/2,-z
-x,y,-z+1/2
x,-y,z+1/2
-x+1/2,y+1/2,-z+1/2
x+1/2,-y+1/2,z+1/2

loop_
_atom_site_label
_atom_site_type_symbol
_atom_site_fract_x
_atom_site_fract_y
_atom_site_fract_z
_atom_site_U_iso_or_equiv
_atom_site_occupancy
_atom_site_adp_type
_atom_site_refinement_flags_posn
O1 O 0.22803(8) 0.2156(2) 0.12978(18) 0.0674 1.0000 Uani .
O2 O 0.16374(8) 0.28805(19) 0.49669(17) 0.0610 1.0000 Uani .
N1 N 0.30443(9) 0.2330(2) 0.26555(19) 0.0477 1.0000 Uani D
N2 N 0.23023(9) 0.3246(2) 0.26672(19) 0.0533 1.0000 Uani .
C1 C 0.38112(11) 0.1287(3) 0.2955(2) 0.0481 1.0000 Uani .
C2 C 0.41469(12) 0.0675(3) 0.2597(3) 0.0521 1.0000 Uani .
C3 C 0.40317(12) 0.0450(3) 0.1511(3) 0.0488 1.0000 Uani .
C4 C 0.35879(12) 0.0843(3) 0.0791(3) 0.0539 1.0000 Uani .
C5 C 0.32515(12) 0.1464(3) 0.1142(2) 0.0518 1.0000 Uani .
C6 C 0.33603(11) 0.1686(2) 0.2237(2) 0.0409 1.0000 Uani D
C7 C 0.25314(12) 0.2561(3) 0.2154(2) 0.0461 1.0000 Uani D
C8 C 0.25465(12) 0.3918(3) 0.3575(2) 0.0512 1.0000 Uani .
C9 C 0.17457(11) 0.3423(3) 0.2251(2) 0.0533 1.0000 Uani .
C10 C 0.05733(12) 0.3044(3) 0.0898(3) 0.0597 1.0000 Uani .
C11 C 0.02031(15) 0.2819(3) -0.0076(3) 0.0782 1.0000 Uani .
C12 C -0.00906(16) 0.1939(4) -0.0179(3) 0.0868 1.0000 Uani .
C13 C -0.00206(16) 0.1271(4) 0.0678(4) 0.0850 1.0000 Uani .
C14 C 0.03478(13) 0.1504(3) 0.1649(3) 0.0692 1.0000 Uani .
C15 C 0.06569(12) 0.2388(3) 0.1780(3) 0.0521 1.0000 Uani .
C16 C 0.10333(12) 0.2586(3) 0.2849(2) 0.0529 1.0000 Uani .
C17 C 0.14954(12) 0.3065(3) 0.3078(2) 0.0459 1.0000 Uani .
C18 C 0.18055(12) 0.3205(3) 0.4240(2) 0.0460 1.0000 Uani .
C19 C 0.23095(11) 0.3772(2) 0.4485(2) 0.0447 1.0000 Uani .
C20 C 0.25266(12) 0.4132(2) 0.5493(2) 0.0497 1.0000 Uani .
C21 C 0.30002(13) 0.4734(3) 0.5952(2) 0.0508 1.0000 Uani .
C22 C 0.32389(14) 0.4707(3) 0.7075(3) 0.0612 1.0000 Uani .
C23 C 0.36831(16) 0.5268(3) 0.7551(3) 0.0775 1.0000 Uani .
C24 C 0.39033(16) 0.5872(3) 0.6928(4) 0.0797 1.0000 Uani .
C25 C 0.36730(17) 0.5931(3) 0.5835(3) 0.0818 1.0000 Uani .
C26 C 0.32256(15) 0.5363(3) 0.5357(3) 0.0684 1.0000 Uani .
Cl1 Cl 0.44468(3) -0.03383(8) 0.10479(8) 0.0694 1.0000 Uani .
H21 H 0.4457 0.0408 0.3089 0.0655 1.0000 Uiso R
H11 H 0.3888 0.1442 0.3704 0.0579 1.0000 Uiso R
H91 H 0.1609 0.3041 0.1601 0.0654 1.0000 Uiso R
H92 H 0.1678 0.4139 0.2108 0.0654 1.0000 Uiso R
H81 H 0.2501 0.4617 0.3339 0.0612 1.0000 Uiso R
H82 H 0.2908 0.3762 0.3829 0.0612 1.0000 Uiso R
H201 H 0.2343 0.3958 0.5991 0.0612 1.0000 Uiso R
H221 H 0.3090 0.4294 0.7511 0.0770 1.0000 Uiso R
H231 H 0.3840 0.5242 0.8313 0.0872 1.0000 Uiso R
H241 H 0.4216 0.6238 0.7265 0.0930 1.0000 Uiso R
H251 H 0.3822 0.6355 0.5407 0.0984 1.0000 Uiso R
H261 H 0.3064 0.5418 0.4598 0.0833 1.0000 Uiso R
H161 H 0.0940 0.2340 0.3457 0.0610 1.0000 Uiso R
H101 H 0.0777 0.3655 0.0974 0.0749 1.0000 Uiso R
H111 H 0.0153 0.3271 -0.0677 0.0947 1.0000 Uiso R
H121 H -0.0346 0.1789 -0.0848 0.1021 1.0000 Uiso R
H131 H -0.0225 0.0660 0.0599 0.1020 1.0000 Uiso R
H141 H 0.0401 0.1046 0.2246 0.0854 1.0000 Uiso R
H51 H 0.2946 0.1739 0.0642 0.0635 1.0000 Uiso R
H41 H 0.3514 0.0680 0.0045 0.0649 1.0000 Uiso R
H262 H 0.3152(8) 0.242(2) 0.3343(14) 0.056(2) 1.0000 Uiso D

loop_
_atom_site_aniso_label
_atom_site_aniso_U_11
_atom_site_aniso_U_22
_atom_site_aniso_U_33
_atom_site_aniso_U_23
_atom_site_aniso_U_13
_atom_site_aniso_U_12
O1 0.0499(13) 0.095(2) 0.0482(14) -0.0259(14) 0.0014(11) 0.0051(13)
O2 0.0579(14) 0.0821(18) 0.0418(13) 0.0050(12) 0.0133(11) 0.0024(13)
N1 0.0436(16) 0.0642(19) 0.0309(13) -0.0048(14) 0.0049(12) 0.0045(14)
N2 0.0419(15) 0.077(2) 0.0390(14) -0.0138(15) 0.0087(12) 0.0061(15)
C1 0.0441(18) 0.057(2) 0.0372(18) -0.0014(16) 0.0035(15) -0.0030(17)
C2 0.0395(18) 0.057(2) 0.055(2) 0.0034(17) 0.0074(16) 0.0008(16)
C3 0.0428(18) 0.053(2) 0.054(2) -0.0045(18) 0.0188(16) -0.0093(17)
C4 0.049(2) 0.071(2) 0.0432(18) -0.0084(18) 0.0159(17) -0.0062(18)
C5 0.0432(18) 0.071(2) 0.0388(19) 0.0034(17) 0.0085(15) 0.0063(18)
C6 0.0411(17) 0.0439(19) 0.0369(17) 0.0023(15) 0.0105(14) -0.0043(15)
C7 0.0435(19) 0.059(2) 0.0352(18) -0.0004(16) 0.0106(15) -0.0006(17)
C8 0.054(2) 0.053(2) 0.0451(19) -0.0070(17) 0.0121(15) 0.0000(17)
C9 0.048(2) 0.069(3) 0.0391(18) -0.0014(17) 0.0078(15) 0.0123(18)
C10 0.050(2) 0.062(3) 0.058(2) -0.0053(19) 0.0021(17) 0.0043(18)
C11 0.068(2) 0.090(3) 0.060(2) 0.000(2) -0.007(2) 0.003(3)
C12 0.073(3) 0.104(4) 0.064(3) -0.020(3) -0.009(2) -0.012(3)
C13 0.077(3) 0.082(3) 0.086(3) -0.022(3) 0.009(2) -0.018(2)
C14 0.062(2) 0.079(3) 0.066(2) -0.004(2) 0.018(2) -0.004(2)
C15 0.0440(19) 0.059(2) 0.051(2) -0.0087(18) 0.0112(16) 0.0053(18)
C16 0.057(2) 0.059(2) 0.0427(18) -0.0013(17) 0.0158(16) 0.0092(19)
C17 0.0465(19) 0.053(2) 0.0368(18) 0.0007(15) 0.0101(15) 0.0124(17)
C18 0.0494(19) 0.049(2) 0.0391(18) 0.0035(16) 0.0127(16) 0.0148(16)
C19 0.0498(19) 0.046(2) 0.0347(18) 0.0015(15) 0.0073(14) 0.0111(16)
C20 0.060(2) 0.047(2) 0.0410(19) 0.0017(16) 0.0127(16) 0.0113(18)
C21 0.062(2) 0.041(2) 0.0445(19) -0.0044(17) 0.0090(16) 0.0085(18)
C22 0.072(2) 0.061(2) 0.044(2) -0.0108(19) 0.0074(18) 0.009(2)
C23 0.080(3) 0.086(3) 0.052(2) -0.020(2) -0.001(2) 0.005(3)
C24 0.076(3) 0.070(3) 0.082(3) -0.022(2) 0.008(2) -0.008(2)
C25 0.101(3) 0.061(3) 0.077(3) -0.006(2) 0.018(2) -0.017(3)
C26 0.091(3) 0.049(2) 0.053(2) -0.0027(19) 0.002(2) -0.006(2)
Cl1 0.0557(5) 0.0732(7) 0.0856(7) -0.0152(5) 0.0307(5) -0.0029(5)

loop_
_atom_type_symbol
_atom_type_scat_dispersion_real
_atom_type_scat_dispersion_imag
_atom_type_scat_Cromer_Mann_a1
_atom_type_scat_Cromer_Mann_b1
_atom_type_scat_Cromer_Mann_a2
_atom_type_scat_Cromer_Mann_b2
_atom_type_scat_Cromer_Mann_a3
_atom_type_scat_Cromer_Mann_b3
_atom_type_scat_Cromer_Mann_a4
_atom_type_scat_Cromer_Mann_b4
_atom_type_scat_Cromer_Mann_c
_atom_type_scat_source
C 0.0033 0.0016 2.3100 20.8439 1.0200 10.2075 1.5886 0.5687 0.8650 51.6512 0.2156 'International Tables Vol C 4.2.6.8 and 6.1.1.4'
H 0.0000 0.0000 0.4930 10.5109 0.3229 26.1257 0.1402 3.1424 0.0408 57.7998 0.0030 'International Tables Vol C 4.2.6.8 and 6.1.1.4'
N 0.0061 0.0033 12.2126 0.0057 3.1322 9.8933 2.0125 28.9975 1.1663 0.5826 -11.5290 'International Tables Vol C 4.2.6.8 and 6.1.1.4'
O 0.0106 0.0060 3.0485 13.2771 2.2868 5.7011 1.5463 0.3239 0.8670 32.9089 0.2508 'International Tables Vol C 4.2.6.8 and 6.1.1.4'
Cl 0.1484 0.1585 11.4604 0.0104 7.1964 1.1662 6.2556 18.5194 1.6455 47.7784 -9.5574 'International Tables Vol C 4.2.6.8 and 6.1.1.4'

loop_
_geom_angle_atom_site_label_1
_geom_angle_atom_site_label_2
_geom_angle_atom_site_label_3
_geom_angle
_geom_angle_publ_flag
C6 N1 C7 125.8(2) yes
C6 N1 H262 115.0(12) no
C7 N1 H262 116.2(12) no
C7 N2 C8 128.6(3) yes
C7 N2 C9 119.4(3) yes
C8 N2 C9 111.9(3) yes
C2 C1 C6 121.1(3) yes
C2 C1 H11 120.0 no
C6 C1 H11 118.9 no
C1 C2 C3 119.6(3) yes
C1 C2 H21 121.0 no
C3 C2 H21 119.4 no
C2 C3 C4 119.9(3) yes
C2 C3 Cl1 120.2(3) yes
C4 C3 Cl1 119.9(2) yes
C3 C4 C5 120.9(3) yes
C3 C4 H41 118.9 no
C5 C4 H41 120.2 no
C4 C5 C6 119.7(3) yes
C4 C5 H51 120.8 no
C6 C5 H51 119.5 no
N1 C6 C5 123.2(3) yes
N1 C6 C1 118.0(3) yes
C5 C6 C1 118.8(3) yes
N1 C7 N2 116.8(3) yes
N1 C7 O1 122.5(3) yes
N2 C7 O1 120.7(3) yes
N2 C8 C19 111.3(3) yes
N2 C8 H81 109.0 no
C19 C8 H81 109.0 no
N2 C8 H82 108.8 no
C19 C8 H82 109.4 no
H81 C8 H82 109.5 no
N2 C9 C17 108.8(2) yes
N2 C9 H91 109.1 no
C17 C9 H91 109.6 no
N2 C9 H92 110.0 no
C17 C9 H92 109.8 no
H91 C9 H92 109.5 no
C11 C10 C15 121.2(4) yes
C11 C10 H101 120.4 no
C15 C10 H101 118.5 no
C10 C11 C12 120.0(4) yes
C10 C11 H111 120.2 no
C12 C11 H111 119.8 no
C11 C12 C13 120.6(4) yes
C11 C12 H121 119.8 no
C13 C12 H121 119.6 no
C12 C13 C14 119.0(4) yes
C12 C13 H131 120.1 no
C14 C13 H131 120.9 no
C13 C14 C15 122.0(4) yes
C13 C14 H141 119.8 no
C15 C14 H141 118.2 no
C14 C15 C10 117.2(3) yes
C14 C15 C16 118.3(3) yes
C10 C15 C16 124.4(3) yes
C15 C16 C17 128.2(3) yes
C15 C16 H161 116.3 no
C17 C16 H161 115.5 no
C9 C17 C16 124.9(3) yes
C9 C17 C18 116.5(3) yes
C16 C17 C18 118.6(3) yes
C17 C18 O2 120.3(3) yes
C17 C18 C19 118.1(3) yes
O2 C18 C19 121.5(3) yes
C8 C19 C18 117.7(3) yes
C8 C19 C20 123.5(3) yes
C18 C19 C20 118.7(3) yes
C19 C20 C21 130.8(3) yes
C19 C20 H201 114.5 no
C21 C20 H201 114.7 no
C20 C21 C22 118.8(3) yes
C20 C21 C26 124.3(3) yes
C22 C21 C26 116.9(3) yes
C21 C22 C23 121.2(4) yes
C21 C22 H221 119.1 no
C23 C22 H221 119.7 no
C22 C23 C24 120.3(4) yes
C22 C23 H231 120.1 no
C24 C23 H231 119.6 no
C23 C24 C25 119.8(4) yes
C23 C24 H241 119.4 no
C25 C24 H241 120.8 no
C24 C25 C26 119.8(4) yes
C24 C25 H251 119.8 no
C26 C25 H251 120.4 no
C25 C26 C21 122.1(3) yes
C25 C26 H261 119.2 no
C21 C26 H261 118.7 no

loop_
_geom_bond_atom_site_label_1
_geom_bond_atom_site_label_2
_geom_bond_distance
_geom_bond_publ_flag
O1 C7 1.229(3) yes
O2 C18 1.234(3) yes
N1 C6 1.410(4) yes
N1 C7 1.371(4) yes
N1 H262 0.858(17) no
N2 C7 1.361(4) yes
N2 C8 1.450(4) yes
N2 C9 1.451(4) yes
C1 C2 1.381(4) yes
C1 C6 1.388(4) yes
C1 H11 0.950 no
C2 C3 1.377(4) yes
C2 H21 0.950 no
C3 C4 1.373(4) yes
C3 Cl1 1.746(3) yes
C4 C5 1.385(4) yes
C4 H41 0.950 no
C5 C6 1.389(4) yes
C5 H51 0.950 no
C8 C19 1.512(4) yes
C8 H81 0.950 no
C8 H82 0.950 no
C9 C17 1.500(4) yes
C9 H91 0.950 no
C9 H92 0.950 no
C10 C11 1.383(5) yes
C10 C15 1.386(5) yes
C10 H101 0.950 no
C11 C12 1.368(5) yes
C11 H111 0.950 no
C12 C13 1.374(6) yes
C12 H121 0.950 no
C13 C14 1.381(5) yes
C13 H131 0.950 no
C14 C15 1.393(5) yes
C14 H141 0.950 no
C15 C16 1.472(4) yes
C16 C17 1.341(4) yes
C16 H161 0.950 no
C17 C18 1.496(4) yes
C18 C19 1.490(4) yes
C19 C20 1.342(4) yes
C20 C21 1.459(4) yes
C20 H201 0.950 no
C21 C22 1.403(4) yes
C21 C26 1.380(5) yes
C22 C23 1.376(5) yes
C22 H221 0.950 no
C23 C24 1.378(5) yes
C23 H231 0.950 no
C24 C25 1.366(5) yes
C24 H241 0.950 no
C25 C26 1.387(5) yes
C25 H251 0.950 no
C26 H261 0.950 no
